data_1517386
loop_
_publ_author_name
'Cleary, Leah'
'Pitzen, Jennifer'
'Brailsford, John A.'
'Shea, Kenneth J.'

_publ_section_title
;
 Progress toward the Total Synthesis of N-Methylwelwitindolinone B
 Isothiocyanate.
;
_journal_issue 17
_journal_name_full 'Organic letters'
_journal_page_first 4460
_journal_paper_doi 10.1021/ol5020043
_journal_volume 16
_journal_year 2014
_chemical_formula_sum 'C22 H27 N O5'
_chemical_formula_weight 385.44
_chemical_name_systematic
; 
 ? 
;
_space_group_crystal_system triclinic
_space_group_IT_number 2
_space_group_name_Hall '-P 1'
_space_group_name_H-M_alt 'P -1'
_symmetry_space_group_name_Hall '-P 1'
_symmetry_space_group_name_H-M 'P -1'
_atom_sites_solution_hydrogens geom
_atom_sites_solution_primary direct
_atom_sites_solution_secondary difmap
_audit_creation_method SHELXL-2013
_cell_angle_alpha 67.5035(6)
_cell_angle_beta 80.6214(6)
_cell_angle_gamma 86.2284(6)
_cell_formula_units_Z 4
_cell_length_a 9.6052(5)
_cell_length_b 14.5858(7)
_cell_length_c 14.9637(7)
_cell_measurement_reflns_used 9990
_cell_measurement_temperature 88(2)
_cell_measurement_theta_max 28.99
_cell_measurement_theta_min 2.43
_cell_volume 1910.97(16)
_computing_cell_refinement 'Bruker SAINT 8.18c, 2012'
_computing_data_collection 'Bruker APEX2 2012.4-0, 2012'
_computing_data_reduction 'Bruker SAINT 8.18c, 2012'
_computing_molecular_graphics 'Bruker SHELXTL'
_computing_publication_material 'Bruker SHELXTL'
_computing_structure_refinement 'SHELXL-2013/3 (Sheldrick, 2013)'
_computing_structure_solution 'Bruker SHELXTL 2008/4'
_diffrn_ambient_temperature 88(2)
_diffrn_measured_fraction_theta_full 0.998
_diffrn_measured_fraction_theta_max 0.916
_diffrn_measurement_device_type 'Bruker SMART APEX II CCD'
_diffrn_measurement_method '\f and \w scans'
_diffrn_radiation_type MoK\a
_diffrn_radiation_wavelength 0.71073
_diffrn_reflns_av_R_equivalents 0.0145
_diffrn_reflns_av_unetI/netI 0.0179
_diffrn_reflns_Laue_measured_fraction_full 0.998
_diffrn_reflns_Laue_measured_fraction_max 0.916
_diffrn_reflns_limit_h_max 12
_diffrn_reflns_limit_h_min -13
_diffrn_reflns_limit_k_max 19
_diffrn_reflns_limit_k_min -19
_diffrn_reflns_limit_l_max 19
_diffrn_reflns_limit_l_min -19
_diffrn_reflns_number 23634
_diffrn_reflns_point_group_measured_fraction_full 0.998
_diffrn_reflns_point_group_measured_fraction_max 0.916
_diffrn_reflns_theta_full 25.242
_diffrn_reflns_theta_max 29.039
_diffrn_reflns_theta_min 1.674
_diffrn_source 'fine-focus sealed tube'
_exptl_absorpt_coefficient_mu 0.095
_exptl_absorpt_correction_T_max 0.9955
_exptl_absorpt_correction_T_min 0.9655
_exptl_absorpt_correction_type numerical
_exptl_absorpt_process_details 'Bruker SADABS'
_exptl_crystal_colour colorless
_exptl_crystal_density_diffrn 1.340
_exptl_crystal_density_meas ?
_exptl_crystal_density_method not_measured
_exptl_crystal_description irregular
_exptl_crystal_F_000 824
_exptl_crystal_size_max 0.422
_exptl_crystal_size_mid 0.329
_exptl_crystal_size_min 0.282
_refine_diff_density_max 0.450
_refine_diff_density_min -0.303
_refine_diff_density_rms 0.049
_refine_ls_extinction_method none
_refine_ls_goodness_of_fit_ref 1.028
_refine_ls_hydrogen_treatment constr
_refine_ls_matrix_type full
_refine_ls_number_parameters 517
_refine_ls_number_reflns 9320
_refine_ls_number_restraints 0
_refine_ls_restrained_S_all 1.028
_refine_ls_R_factor_all 0.0460
_refine_ls_R_factor_gt 0.0404
_refine_ls_shift/su_max 0.001
_refine_ls_shift/su_mean 0.000
_refine_ls_structure_factor_coef Fsqd
_refine_ls_weighting_details 'w=1/[\s^2^(Fo^2^)+(0.0604P)^2^+0.7591P] where P=(Fo^2^+2Fc^2^)/3'
_refine_ls_weighting_scheme calc
_refine_ls_wR_factor_gt 0.1055
_refine_ls_wR_factor_ref 0.1103
_reflns_Friedel_coverage 0.000
_reflns_number_gt 8191
_reflns_number_total 9320
_reflns_threshold_expression 'I > 2\s(I)'
_cod_data_source_file ol5020043_si_002.cif
_cod_data_source_block kjs74
_cod_depositor_comments
;Adding full bibliography for 1517385--1517386.cif.

The following automatic conversions were performed:

'_exptl_crystal_density_meas' value 'not_measured' was changed to '?'
- the value is perceived as not measured.

Automatic conversion script
Id: cif_fix_values 3008 2015-01-20 13:52:24Z robertas 
;
_cod_database_code 1517386
_shelx_space_group_comment
; 
The symmetry employed for this shelxl refinement is uniquely defined 
by the following loop, which should always be used as a source of 
symmetry information in preference to the above space-group names. 
They are only intended as comments. 
;
_shelx_estimated_absorpt_t_min 0.961
_shelx_estimated_absorpt_t_max 0.974
_shelxl_version_number 2013-3

loop_
_space_group_symop_operation_xyz
'x, y, z'
'-x, -y, -z'

loop_
_atom_site_label
_atom_site_type_symbol
_atom_site_fract_x
_atom_site_fract_y
_atom_site_fract_z
_atom_site_U_iso_or_equiv
_atom_site_adp_type
_atom_site_occupancy
_atom_site_site_symmetry_order
_atom_site_calc_flag
_atom_site_refinement_flags_posn
_atom_site_refinement_flags_adp
O1 O 0.76588(9) 0.29357(7) 0.68478(6) 0.02064(18) Uani 1 1 d . .
H1 H 0.8186 0.3128 0.7137 0.031 Uiso 1 1 calc R U
O2 O 0.16434(10) 0.31043(8) 0.63576(8) 0.0315(2) Uani 1 1 d . .
O3 O 0.72902(10) 0.02726(6) 0.71759(6) 0.02208(19) Uani 1 1 d . .
O4 O 0.68952(9) 0.13825(7) 0.41731(6) 0.02243(19) Uani 1 1 d . .
O5 O 0.92357(9) 0.15737(7) 0.38721(7) 0.02384(19) Uani 1 1 d . .
N1 N 0.32898(12) 0.38976(8) 0.50205(8) 0.0259(2) Uani 1 1 d . .
C1 C 0.66949(12) 0.27417(8) 0.52718(8) 0.0154(2) Uani 1 1 d . .
C2 C 0.75489(14) 0.33888(9) 0.44296(9) 0.0233(3) Uani 1 1 d . .
H2A H 0.8530 0.3255 0.4325 0.028 Uiso 1 1 calc R U
C3 C 0.69902(17) 0.42067(10) 0.37594(10) 0.0308(3) Uani 1 1 d . .
H3A H 0.7592 0.4620 0.3199 0.037 Uiso 1 1 calc R U
C4 C 0.55665(18) 0.44409(10) 0.38844(10) 0.0307(3) Uani 1 1 d . .
H4A H 0.5178 0.5003 0.3420 0.037 Uiso 1 1 calc R U
C5 C 0.47344(14) 0.38151(9) 0.47198(9) 0.0216(2) Uani 1 1 d . .
C6 C 0.52807(12) 0.29741(8) 0.54126(8) 0.0151(2) Uani 1 1 d . .
C7 C 0.40915(11) 0.24669(8) 0.62168(8) 0.0145(2) Uani 1 1 d . .
H7A H 0.4303 0.2463 0.6851 0.017 Uiso 1 1 calc R U
C8 C 0.28386(13) 0.31682(10) 0.59063(9) 0.0221(2) Uani 1 1 d . .
C9 C 0.24089(19) 0.47101(12) 0.44910(13) 0.0409(4) Uani 1 1 d . .
H9A H 0.1436 0.4610 0.4831 0.061 Uiso 1 1 calc R U
H9B H 0.2433 0.4729 0.3827 0.061 Uiso 1 1 calc R U
H9C H 0.2764 0.5339 0.4458 0.061 Uiso 1 1 calc R U
C10 C 0.38279(11) 0.13855(8) 0.63279(8) 0.0148(2) Uani 1 1 d . .
C11 C 0.25226(13) 0.09520(10) 0.70982(9) 0.0239(3) Uani 1 1 d . .
H11A H 0.1690 0.1354 0.6889 0.036 Uiso 1 1 calc R U
H11B H 0.2673 0.0958 0.7728 0.036 Uiso 1 1 calc R U
H11C H 0.2374 0.0268 0.7167 0.036 Uiso 1 1 calc R U
C12 C 0.35396(12) 0.13960(9) 0.53426(8) 0.0181(2) Uani 1 1 d . .
H12A H 0.2747 0.1843 0.5131 0.027 Uiso 1 1 calc R U
H12B H 0.3306 0.0724 0.5417 0.027 Uiso 1 1 calc R U
H12C H 0.4382 0.1628 0.4852 0.027 Uiso 1 1 calc R U
C13 C 0.51124(12) 0.07209(8) 0.67114(8) 0.0155(2) Uani 1 1 d . .
H13A H 0.4713 0.0238 0.7372 0.019 Uiso 1 1 calc R U
C14 C 0.58412(13) 0.00578(8) 0.61653(9) 0.0189(2) Uani 1 1 d . .
H14A H 0.5492 -0.0633 0.6483 0.023 Uiso 1 1 calc R U
H14B H 0.5700 0.0326 0.5471 0.023 Uiso 1 1 calc R U
C15 C 0.73906(13) 0.01210(9) 0.62669(9) 0.0204(2) Uani 1 1 d . .
H15A H 0.7938 -0.0490 0.6281 0.025 Uiso 1 1 calc R U
C16 C 0.81732(12) 0.10942(9) 0.55448(9) 0.0182(2) Uani 1 1 d . .
C17 C 0.73898(11) 0.18719(8) 0.59952(8) 0.0151(2) Uani 1 1 d . .
C18 C 0.64131(12) 0.11546(8) 0.68925(8) 0.0151(2) Uani 1 1 d . .
H18A H 0.6174 0.1417 0.7426 0.018 Uiso 1 1 calc R U
C19 C 0.97412(13) 0.09416(12) 0.56672(11) 0.0293(3) Uani 1 1 d . .
H19A H 1.0162 0.0470 0.5377 0.044 Uiso 1 1 calc R U
H19B H 0.9826 0.0680 0.6365 0.044 Uiso 1 1 calc R U
H19C H 1.0235 0.1578 0.5338 0.044 Uiso 1 1 calc R U
C20 C 0.79891(12) 0.13612(9) 0.44756(8) 0.0176(2) Uani 1 1 d . .
C21 C 0.91356(15) 0.18084(11) 0.28552(9) 0.0282(3) Uani 1 1 d . .
H21A H 1.0073 0.1977 0.2465 0.042 Uiso 1 1 calc R U
H21B H 0.8496 0.2374 0.2628 0.042 Uiso 1 1 calc R U
H21C H 0.8770 0.1233 0.2783 0.042 Uiso 1 1 calc R U
C22 C 0.84353(12) 0.22965(10) 0.64210(9) 0.0206(2) Uani 1 1 d . .
H22A H 0.8877 0.1751 0.6923 0.025 Uiso 1 1 calc R U
H22B H 0.9190 0.2673 0.5896 0.025 Uiso 1 1 calc R U
O1A O 0.49215(9) 0.66240(6) 0.22491(6) 0.01894(17) Uani 1 1 d . .
H1A H 0.4237 0.6675 0.2655 0.028 Uiso 1 1 calc R U
O2A O 1.11538(9) 0.61807(6) 0.21630(6) 0.01925(17) Uani 1 1 d . .
O3A O 0.59531(9) 0.91043(6) 0.03810(6) 0.01647(16) Uani 1 1 d . .
O4A O 0.75418(9) 0.75718(6) -0.14962(6) 0.01956(17) Uani 1 1 d . .
O5A O 0.53023(9) 0.75538(7) -0.17249(6) 0.02190(18) Uani 1 1 d . .
N2 N 0.99647(10) 0.52591(7) 0.16004(7) 0.01526(19) Uani 1 1 d . .
C1A C 0.68405(11) 0.65006(8) 0.06608(8) 0.0133(2) Uani 1 1 d . .
C2A C 0.62839(12) 0.57817(9) 0.04008(9) 0.0180(2) Uani 1 1 d . .
H2AA H 0.5428 0.5922 0.0132 0.022 Uiso 1 1 calc R U
C3A C 0.69455(13) 0.48773(9) 0.05255(9) 0.0208(2) Uani 1 1 d . .
H3AA H 0.6538 0.4415 0.0338 0.025 Uiso 1 1 calc R U
C4A C 0.82021(13) 0.46334(8) 0.09220(9) 0.0186(2) Uani 1 1 d . .
H4AA H 0.8665 0.4016 0.1010 0.022 Uiso 1 1 calc R U
C5A C 0.87355(11) 0.53387(8) 0.11797(8) 0.0142(2) Uani 1 1 d . .
C6A C 0.80822(11) 0.62585(8) 0.10626(8) 0.0127(2) Uani 1 1 d . .
C7A C 0.89853(11) 0.68335(8) 0.14081(8) 0.0124(2) Uani 1 1 d . .
H7AA H 0.8428 0.6967 0.1971 0.015 Uiso 1 1 calc R U
C8A C 1.01696(11) 0.60903(8) 0.17735(8) 0.0142(2) Uani 1 1 d . .
C9A C 1.08505(13) 0.43799(9) 0.18872(10) 0.0218(2) Uani 1 1 d . .
H9AA H 1.1691 0.4526 0.2103 0.033 Uiso 1 1 calc R U
H9AB H 1.1138 0.4181 0.1328 0.033 Uiso 1 1 calc R U
H9AC H 1.0321 0.3839 0.2424 0.033 Uiso 1 1 calc R U
C10A C 0.95249(11) 0.78342(8) 0.05880(8) 0.0131(2) Uani 1 1 d . .
C11A C 1.05625(12) 0.83264(8) 0.09507(9) 0.0172(2) Uani 1 1 d . .
H11D H 1.1407 0.7910 0.1077 0.026 Uiso 1 1 calc R U
H11E H 1.0110 0.8401 0.1555 0.026 Uiso 1 1 calc R U
H11F H 1.0830 0.8981 0.0450 0.026 Uiso 1 1 calc R U
C12A C 1.03066(12) 0.76348(8) -0.03023(8) 0.0161(2) Uani 1 1 d . .
H12D H 1.1076 0.7161 -0.0101 0.024 Uiso 1 1 calc R U
H12E H 1.0695 0.8258 -0.0804 0.024 Uiso 1 1 calc R U
H12F H 0.9647 0.7359 -0.0568 0.024 Uiso 1 1 calc R U
C13A C 0.82372(11) 0.85551(8) 0.03513(8) 0.0137(2) Uani 1 1 d . .
H13B H 0.8421 0.9093 0.0576 0.016 Uiso 1 1 calc R U
C14A C 0.79859(12) 0.91171(8) -0.07275(8) 0.0155(2) Uani 1 1 d . .
H14C H 0.8382 0.9795 -0.1003 0.019 Uiso 1 1 calc R U
H14D H 0.8395 0.8752 -0.1147 0.019 Uiso 1 1 calc R U
C15A C 0.63690(12) 0.91380(8) -0.06080(8) 0.0156(2) Uani 1 1 d . .
H15B H 0.5997 0.9739 -0.1108 0.019 Uiso 1 1 calc R U
C16A C 0.56763(11) 0.81538(8) -0.05112(8) 0.0142(2) Uani 1 1 d . .
C17A C 0.60087(11) 0.74492(8) 0.05704(8) 0.0131(2) Uani 1 1 d . .
C18A C 0.67215(11) 0.82109(8) 0.08485(8) 0.0135(2) Uani 1 1 d . .
H18B H 0.6609 0.8022 0.1573 0.016 Uiso 1 1 calc R U
C19A C 0.41001(12) 0.83957(9) -0.05721(8) 0.0184(2) Uani 1 1 d . .
H19D H 0.3984 0.8802 -0.1250 0.028 Uiso 1 1 calc R U
H19E H 0.3744 0.8761 -0.0151 0.028 Uiso 1 1 calc R U
H19F H 0.3570 0.7777 -0.0354 0.028 Uiso 1 1 calc R U
C20A C 0.63081(12) 0.77386(8) -0.12875(8) 0.0150(2) Uani 1 1 d . .
C21A C 0.57760(15) 0.71270(11) -0.24509(10) 0.0283(3) Uani 1 1 d . .
H21D H 0.5004 0.7147 -0.2813 0.042 Uiso 1 1 calc R U
H21E H 0.6068 0.6437 -0.2126 0.042 Uiso 1 1 calc R U
H21F H 0.6577 0.7508 -0.2906 0.042 Uiso 1 1 calc R U
C22A C 0.46091(12) 0.71434(9) 0.12844(8) 0.0167(2) Uani 1 1 d . .
H22C H 0.4037 0.7741 0.1256 0.020 Uiso 1 1 calc R U
H22D H 0.4059 0.6713 0.1096 0.020 Uiso 1 1 calc R U

loop_
_atom_site_aniso_label
_atom_site_aniso_U_11
_atom_site_aniso_U_22
_atom_site_aniso_U_33
_atom_site_aniso_U_23
_atom_site_aniso_U_13
_atom_site_aniso_U_12
O1 0.0169(4) 0.0292(5) 0.0238(4) -0.0190(4) -0.0014(3) -0.0035(3)
O2 0.0186(4) 0.0478(6) 0.0410(6) -0.0313(5) -0.0074(4) 0.0095(4)
O3 0.0293(5) 0.0225(4) 0.0169(4) -0.0090(3) -0.0104(3) 0.0102(4)
O4 0.0195(4) 0.0337(5) 0.0156(4) -0.0106(4) -0.0013(3) -0.0060(4)
O5 0.0185(4) 0.0335(5) 0.0230(4) -0.0169(4) 0.0054(3) -0.0056(4)
N1 0.0325(6) 0.0223(5) 0.0276(6) -0.0122(5) -0.0151(5) 0.0115(4)
C1 0.0197(5) 0.0153(5) 0.0124(5) -0.0070(4) 0.0005(4) -0.0058(4)
C2 0.0286(6) 0.0222(6) 0.0187(6) -0.0095(5) 0.0063(5) -0.0107(5)
C3 0.0492(9) 0.0209(6) 0.0168(6) -0.0038(5) 0.0066(6) -0.0120(6)
C4 0.0570(9) 0.0150(5) 0.0170(6) -0.0012(5) -0.0089(6) 0.0002(6)
C5 0.0334(7) 0.0158(5) 0.0184(5) -0.0081(5) -0.0090(5) 0.0039(5)
C6 0.0212(5) 0.0128(5) 0.0124(5) -0.0054(4) -0.0027(4) -0.0019(4)
C7 0.0134(5) 0.0181(5) 0.0146(5) -0.0088(4) -0.0026(4) 0.0007(4)
C8 0.0209(6) 0.0277(6) 0.0273(6) -0.0198(5) -0.0099(5) 0.0076(5)
C9 0.0545(10) 0.0339(8) 0.0436(9) -0.0201(7) -0.0298(8) 0.0261(7)
C10 0.0141(5) 0.0182(5) 0.0138(5) -0.0082(4) 0.0002(4) -0.0039(4)
C11 0.0199(6) 0.0333(7) 0.0213(6) -0.0151(5) 0.0054(5) -0.0116(5)
C12 0.0160(5) 0.0247(6) 0.0180(5) -0.0129(5) -0.0028(4) -0.0013(4)
C13 0.0203(5) 0.0130(5) 0.0119(5) -0.0035(4) -0.0009(4) -0.0032(4)
C14 0.0254(6) 0.0142(5) 0.0177(5) -0.0066(4) -0.0029(4) -0.0008(4)
C15 0.0258(6) 0.0199(5) 0.0189(5) -0.0103(5) -0.0079(5) 0.0075(5)
C16 0.0140(5) 0.0266(6) 0.0196(5) -0.0149(5) -0.0037(4) 0.0030(4)
C17 0.0128(5) 0.0209(5) 0.0149(5) -0.0107(4) -0.0009(4) -0.0010(4)
C18 0.0175(5) 0.0167(5) 0.0120(5) -0.0060(4) -0.0040(4) 0.0019(4)
C19 0.0171(6) 0.0483(8) 0.0370(7) -0.0316(7) -0.0090(5) 0.0093(5)
C20 0.0171(5) 0.0210(5) 0.0180(5) -0.0121(4) 0.0018(4) -0.0029(4)
C21 0.0316(7) 0.0322(7) 0.0197(6) -0.0122(5) 0.0093(5) -0.0102(5)
C22 0.0144(5) 0.0315(6) 0.0232(6) -0.0190(5) -0.0008(4) -0.0021(4)
O1A 0.0185(4) 0.0222(4) 0.0124(4) -0.0034(3) 0.0001(3) -0.0002(3)
O2A 0.0181(4) 0.0217(4) 0.0230(4) -0.0121(3) -0.0085(3) 0.0016(3)
O3A 0.0195(4) 0.0160(4) 0.0135(4) -0.0062(3) -0.0016(3) 0.0040(3)
O4A 0.0152(4) 0.0244(4) 0.0211(4) -0.0124(3) 0.0013(3) -0.0005(3)
O5A 0.0194(4) 0.0312(5) 0.0211(4) -0.0157(4) -0.0062(3) 0.0027(3)
N2 0.0162(4) 0.0137(4) 0.0177(4) -0.0069(4) -0.0055(4) 0.0014(3)
C1A 0.0133(5) 0.0138(5) 0.0113(5) -0.0035(4) 0.0002(4) -0.0024(4)
C2A 0.0165(5) 0.0190(5) 0.0197(5) -0.0070(4) -0.0059(4) -0.0027(4)
C3A 0.0235(6) 0.0178(5) 0.0253(6) -0.0106(5) -0.0076(5) -0.0042(4)
C4A 0.0227(6) 0.0139(5) 0.0215(6) -0.0080(4) -0.0059(4) -0.0004(4)
C5A 0.0149(5) 0.0144(5) 0.0131(5) -0.0048(4) -0.0024(4) -0.0012(4)
C6A 0.0138(5) 0.0130(5) 0.0111(5) -0.0045(4) 0.0000(4) -0.0031(4)
C7A 0.0126(5) 0.0129(5) 0.0128(5) -0.0058(4) -0.0021(4) -0.0013(4)
C8A 0.0153(5) 0.0146(5) 0.0128(5) -0.0056(4) -0.0014(4) -0.0005(4)
C9A 0.0230(6) 0.0172(5) 0.0280(6) -0.0099(5) -0.0103(5) 0.0061(4)
C10A 0.0131(5) 0.0136(5) 0.0131(5) -0.0059(4) -0.0001(4) -0.0025(4)
C11A 0.0162(5) 0.0174(5) 0.0194(5) -0.0084(4) -0.0019(4) -0.0040(4)
C12A 0.0149(5) 0.0184(5) 0.0158(5) -0.0083(4) 0.0006(4) -0.0009(4)
C13A 0.0149(5) 0.0132(5) 0.0130(5) -0.0052(4) -0.0007(4) -0.0018(4)
C14A 0.0175(5) 0.0136(5) 0.0133(5) -0.0030(4) -0.0006(4) -0.0025(4)
C15A 0.0175(5) 0.0151(5) 0.0126(5) -0.0045(4) -0.0006(4) 0.0012(4)
C16A 0.0124(5) 0.0170(5) 0.0124(5) -0.0052(4) -0.0007(4) 0.0007(4)
C17A 0.0118(5) 0.0156(5) 0.0112(5) -0.0046(4) -0.0010(4) -0.0009(4)
C18A 0.0144(5) 0.0135(5) 0.0124(5) -0.0055(4) -0.0010(4) 0.0013(4)
C19A 0.0140(5) 0.0239(6) 0.0152(5) -0.0054(4) -0.0025(4) 0.0023(4)
C20A 0.0163(5) 0.0150(5) 0.0118(5) -0.0030(4) -0.0015(4) -0.0012(4)
C21A 0.0315(7) 0.0371(7) 0.0261(6) -0.0214(6) -0.0099(5) 0.0064(6)
C22A 0.0137(5) 0.0208(5) 0.0130(5) -0.0041(4) 0.0004(4) -0.0013(4)

loop_
_atom_type_symbol
_atom_type_description
_atom_type_scat_dispersion_real
_atom_type_scat_dispersion_imag
_atom_type_scat_source
C C 0.0033 0.0016 'International Tables Vol C Tables 4.2.6.8 and 6.1.1.4'
H H 0.0000 0.0000 'International Tables Vol C Tables 4.2.6.8 and 6.1.1.4'
N N 0.0061 0.0033 'International Tables Vol C Tables 4.2.6.8 and 6.1.1.4'
O O 0.0106 0.0060 'International Tables Vol C Tables 4.2.6.8 and 6.1.1.4'

loop_
_geom_angle_atom_site_label_1
_geom_angle_atom_site_label_2
_geom_angle_atom_site_label_3
_geom_angle
C15 O3 C18 96.08(8)
C20 O5 C21 114.46(10)
C8 N1 C5 111.77(10)
C8 N1 C9 124.33(13)
C5 N1 C9 123.72(13)
C6 C1 C2 117.60(11)
C6 C1 C17 123.62(10)
C2 C1 C17 118.68(10)
C3 C2 C1 121.54(12)
C2 C3 C4 121.44(12)
C3 C4 C5 116.95(12)
C4 C5 N1 128.01(12)
C4 C5 C6 122.61(12)
N1 C5 C6 109.38(11)
C1 C6 C5 119.83(11)
C1 C6 C7 131.65(10)
C5 C6 C7 108.51(10)
C6 C7 C8 102.26(9)
C6 C7 C10 113.40(9)
C8 C7 C10 113.30(9)
O2 C8 N1 124.89(12)
O2 C8 C7 127.21(12)
N1 C8 C7 107.90(10)
C12 C10 C11 108.16(9)
C12 C10 C7 108.87(9)
C11 C10 C7 110.25(9)
C12 C10 C13 113.45(9)
C11 C10 C13 106.80(9)
C7 C10 C13 109.29(9)
C18 C13 C14 100.62(9)
C18 C13 C10 121.67(9)
C14 C13 C10 119.61(9)
C15 C14 C13 101.41(9)
O3 C15 C14 102.85(9)
O3 C15 C16 100.05(9)
C14 C15 C16 115.43(9)
C20 C16 C19 110.85(10)
C20 C16 C15 113.50(9)
C19 C16 C15 106.82(10)
C20 C16 C17 112.62(9)
C19 C16 C17 113.05(9)
C15 C16 C17 99.42(9)
C1 C17 C22 107.66(9)
C1 C17 C18 117.30(9)
C22 C17 C18 105.84(9)
C1 C17 C16 114.47(9)
C22 C17 C16 110.83(9)
C18 C17 C16 100.33(9)
O3 C18 C13 99.68(9)
O3 C18 C17 101.13(9)
C13 C18 C17 118.54(9)
O4 C20 O5 121.75(11)
O4 C20 C16 126.41(10)
O5 C20 C16 111.83(10)
O1 C22 C17 107.71(9)
C18A O3A C15A 95.97(8)
C20A O5A C21A 116.26(10)
C8A N2 C5A 111.35(9)
C8A N2 C9A 123.82(10)
C5A N2 C9A 124.67(9)
C6A C1A C2A 116.97(10)
C6A C1A C17A 123.43(9)
C2A C1A C17A 119.39(10)
C3A C2A C1A 122.10(10)
C2A C3A C4A 121.15(11)
C5A C4A C3A 116.39(11)
C4A C5A C6A 123.47(10)
C4A C5A N2 126.80(10)
C6A C5A N2 109.72(9)
C1A C6A C5A 119.91(10)
C1A C6A C7A 131.88(10)
C5A C6A C7A 108.19(9)
C6A C7A C8A 102.29(8)
C6A C7A C10A 112.83(9)
C8A C7A C10A 113.63(9)
O2A C8A N2 123.16(10)
O2A C8A C7A 128.47(10)
N2 C8A C7A 108.37(9)
C12A C10A C11A 108.29(9)
C12A C10A C7A 109.30(9)
C11A C10A C7A 110.27(9)
C12A C10A C13A 113.48(9)
C11A C10A C13A 107.02(9)
C7A C10A C13A 108.45(8)
C18A C13A C14A 100.41(8)
C18A C13A C10A 121.20(9)
C14A C13A C10A 120.26(9)
C15A C14A C13A 101.25(8)
O3A C15A C14A 103.39(9)
O3A C15A C16A 99.99(8)
C14A C15A C16A 114.78(9)
C20A C16A C19A 110.08(9)
C20A C16A C15A 114.91(9)
C19A C16A C15A 105.82(9)
C20A C16A C17A 112.15(9)
C19A C16A C17A 114.42(9)
C15A C16A C17A 99.01(8)
C1A C17A C22A 107.10(9)
C1A C17A C18A 115.80(9)
C22A C17A C18A 106.37(9)
C1A C17A C16A 116.99(9)
C22A C17A C16A 109.67(8)
C18A C17A C16A 100.36(8)
O3A C18A C13A 99.87(8)
O3A C18A C17A 101.27(8)
C13A C18A C17A 118.69(9)
O4A C20A O5A 122.12(10)
O4A C20A C16A 126.39(10)
O5A C20A C16A 111.49(9)
O1A C22A C17A 108.96(9)

loop_
_geom_bond_atom_site_label_1
_geom_bond_atom_site_label_2
_geom_bond_distance
O1 C22 1.4291(14)
O2 C8 1.2231(16)
O3 C15 1.4467(14)
O3 C18 1.4494(13)
O4 C20 1.2042(15)
O5 C20 1.3519(14)
O5 C21 1.4444(16)
N1 C8 1.3678(18)
N1 C5 1.3994(18)
N1 C9 1.4548(16)
C1 C6 1.3803(16)
C1 C2 1.4166(16)
C1 C17 1.5165(16)
C2 C3 1.376(2)
C3 C4 1.388(2)
C4 C5 1.3899(19)
C5 C6 1.4051(16)
C6 C7 1.5107(15)
C7 C8 1.5385(16)
C7 C10 1.5549(15)
C10 C12 1.5381(15)
C10 C11 1.5414(15)
C10 C13 1.5617(16)
C13 C18 1.5427(15)
C13 C14 1.5565(16)
C14 C15 1.5326(17)
C15 C16 1.5651(18)
C16 C20 1.5326(16)
C16 C19 1.5382(16)
C16 C17 1.6169(15)
C17 C22 1.5461(15)
C17 C18 1.5560(15)
O1A C22A 1.4221(13)
O2A C8A 1.2271(14)
O3A C18A 1.4409(13)
O3A C15A 1.4514(13)
O4A C20A 1.2085(14)
O5A C20A 1.3454(14)
O5A C21A 1.4470(15)
N2 C8A 1.3652(14)
N2 C5A 1.4043(14)
N2 C9A 1.4516(14)
C1A C6A 1.3873(15)
C1A C2A 1.4109(15)
C1A C17A 1.5223(15)
C2A C3A 1.3851(17)
C3A C4A 1.3967(17)
C4A C5A 1.3808(15)
C5A C6A 1.4034(15)
C6A C7A 1.5155(14)
C7A C8A 1.5346(15)
C7A C10A 1.5577(14)
C10A C12A 1.5378(15)
C10A C11A 1.5402(15)
C10A C13A 1.5644(15)
C13A C18A 1.5435(15)
C13A C14A 1.5570(15)
C14A C15A 1.5338(15)
C15A C16A 1.5682(15)
C16A C20A 1.5312(15)
C16A C19A 1.5412(15)
C16A C17A 1.6217(15)
C17A C22A 1.5472(15)
C17A C18A 1.5565(15)
